data_1559111
loop_
_publ_author_name
'Sun, Xi-Shang'
'Wang, Xing-Heng'
'Tao, Hai-Yan'
'Wei, Liang'
'Wang, Chun-Jiang'

_publ_section_title
;
 Catalytic Asymmetric Synthesis of Quaternary Trifluoromethyl \a- to
 &#x03F5;-Amino Acid Derivatives via Umpolung Allylation/2-aza-Cope
 Rearrangement
;
_journal_name_full 'Chemical Science'
_journal_paper_doi 10.1039/D0SC04685J
_journal_year 2020
_chemical_absolute_configuration unk
_chemical_formula_moiety 'C18 H18 F3 N O2'
_chemical_formula_sum 'C18 H18 F3 N O2'
_chemical_formula_weight 337.33
_space_group_crystal_system orthorhombic
_space_group_IT_number 19
_space_group_name_Hall 'P 2ac 2ab'
_space_group_name_H-M_alt 'P 21 21 21'
_atom_sites_solution_hydrogens geom
_atom_sites_solution_primary direct
_atom_sites_solution_secondary difmap
_audit_creation_date 2019-04-14
_audit_creation_method
;
Olex2 1.2
(compiled 2014.09.19 svn.r3010 for OlexSys, GUI svn.r4874)
;
_audit_update_record
;
2020-07-22 deposited with the CCDC.	2020-09-17 downloaded from the CCDC.
;
_cell_angle_alpha 90.00
_cell_angle_beta 90.00
_cell_angle_gamma 90.00
_cell_formula_units_Z 4
_cell_length_a 6.2073(2)
_cell_length_b 7.63800(10)
_cell_length_c 34.6279(9)
_cell_measurement_reflns_used 12223
_cell_measurement_temperature 100.01(10)
_cell_measurement_theta_max 72.3370
_cell_measurement_theta_min 2.5640
_cell_volume 1641.76(7)
_computing_cell_refinement 'CrysAlisPro 1.171.39.28b (Rigaku OD, 2015)'
_computing_data_collection 'CrysAlisPro 1.171.39.28b (Rigaku OD, 2015)'
_computing_data_reduction 'CrysAlisPro 1.171.39.28b (Rigaku OD, 2015)'
_computing_molecular_graphics 'Olex2 (Dolomanov et al., 2009)'
_computing_publication_material 'Olex2 (Dolomanov et al., 2009)'
_computing_structure_refinement 'XL (Sheldrick, 2008)'
_computing_structure_solution 'XS (Sheldrick, 2008)'
_diffrn_ambient_environment N~2~
_diffrn_ambient_temperature 100.01(10)
_diffrn_detector 'CCD plate'
_diffrn_measured_fraction_theta_full 0.973
_diffrn_measured_fraction_theta_max 0.974
_diffrn_measurement_details
;
List of Runs (angles in degrees, time in seconds):

  # Type    Start    End  Width  t~exp~   \w     \q     \k     \f   Frames
#--------------------------------------------------------------------------
  1  \w    -17.00   9.00   0.50    0.50    --    0.00  38.00 -60.00   52
  2  \w    -21.00   5.00   0.50    0.50    --    0.00 -82.00-180.00   52
  3  \w     32.00  75.00   0.50    0.50    --    0.00  38.00  30.00   86
  4  \w    -18.00  58.00   0.50    0.50    --    0.00  19.00-180.00  152
  5  \w    -17.00  17.00   0.50    0.50    --    0.00  38.00  30.00   68
  6  \w     48.00  89.00   0.50    0.50    --    0.00  57.00-150.00   82
  7  \w    -22.00  32.00   0.50    0.50    --    0.00  57.00-150.00  108
  8  \w    -16.00  84.00   0.50    0.50    --    0.00  38.00  90.00  200
  9  \w    -16.00  31.00   0.50    0.50    --    0.00  38.00 -30.00   94
 10  \w     60.00  89.00   0.50    0.50    --    0.00  38.00 -30.00   58
 11  \w     68.00  93.00   0.50    0.50    --   94.60  71.00 -98.95   50
 12  \w     68.00  95.00   0.50    0.50    --   94.60  69.00 173.65   54
 13  \w    150.00 179.00   0.50    0.50    --   94.60  69.00 173.65   58
 14  \w     68.00  94.00   0.50    0.50    --   94.60  70.00 -83.13   52
 15  \w     70.00 136.00   0.50    0.50    --   94.60  66.00  94.93  132
 16  \w    135.00 183.00   0.50    0.50    --   94.60  40.00  23.48   96
 17  \w     69.00  95.00   0.50    0.50    --   94.60  66.00-149.97   52
 18  \w     67.00 180.00   0.50    0.50    --   94.60  75.00 -63.50  226
 19  \w     67.00 147.00   0.50    0.50    --   94.60  72.00-169.82  160
 20  \w    107.00 184.00   0.50    0.50    --   94.60  59.00 130.27  154
 21  \w     69.00  95.00   0.50    0.50    --   94.60  66.00 158.35   52
 22  \w     66.00  98.00   0.50    0.50    --   94.60  74.00  65.98   64
 23  \w     71.00 103.00   0.50    0.50    --   94.60  61.00  46.77   64
 24  \w    134.00 183.00   0.50    0.50    --   94.60  61.00  46.77   98
 25  \w     68.00  94.00   0.50    0.50    --   94.60  69.00-130.47   52
 26  \w    120.00 146.00   0.50    0.50    --   94.60  69.00-130.47   52
 27  \w    156.00 182.00   0.50    0.50    --   94.60  69.00-130.47   52
 28  \w     66.00  92.00   0.50    0.50    --   94.60  74.00-115.68   52
 29  \w     77.00 104.00   0.50    0.50    --   94.60  40.00  23.48   54
 30  \w     17.00 126.00   0.50    0.50    --   94.60 -82.00  30.00  218
 31  \w     71.00  98.00   0.50    0.50    --   94.60  59.00 130.27   54
 32  \w     67.00 129.00   0.50    0.50    --   94.60  71.00 -71.42  124
 33  \w    113.00 179.00   0.50    0.50    --   94.60  69.00 -43.75  132
 34  \w     72.00  97.00   0.50    0.50    --   94.60  61.00  60.00   50
 35  \w     70.00  96.00   0.50    0.50    --   94.60  63.00 139.92   52
 36  \w     71.00  97.00   0.50    0.50    --   94.60  61.00  30.00   52
 37  \w     71.00  96.00   0.50    0.50    --   94.60  61.00   0.00   50
 38  \w    124.00 184.00   0.50    0.50    --   94.60  61.00   0.00  120
 39  \w     55.00 112.00   0.50    0.50    --   94.60 -61.00 120.00  114
 40  \w     70.00 131.00   0.50    0.50    --   94.60  63.00 177.22  122
 41  \w     74.00 102.00   0.50    0.50    --   94.60  61.00 150.00   56
 42  \w    106.00 184.00   0.50    0.50    --   94.60  70.00 105.13  156
 43  \w     77.00 102.00   0.50    0.50    --   94.60  45.00   0.00   50
 44  \w     72.00  97.00   0.50    0.50    --   94.60  61.00  90.00   50
 45  \w     29.00  63.00   0.50    0.50    --   94.60 -82.00 -60.00   68
 46  \w     75.00 126.00   0.50    0.50    --   94.60 -82.00 -60.00  102
 47  \w     51.00 126.00   0.50    0.50    --   94.60 -82.00 120.00  150
 48  \w     68.00  93.00   0.50    0.50    --   94.60  70.00 105.13   50
 49  \w     69.00  95.00   0.50    0.50    --   94.60  69.00 -43.75   52
 50  \w     71.00 177.00   0.50    0.50    --   94.60  63.00-138.06  212
 51  \w     75.00 116.00   0.50    0.50    --   94.60  47.00  33.33   82
 52  \w     22.00 114.00   0.50    0.50    --   94.60 -82.00 -90.00  184
 53  \w     68.00 181.00   0.50    0.50    --   94.60  69.00-116.74  226
;
_diffrn_measurement_device 'four-circle diffractometer'
_diffrn_measurement_device_type 'XtaLAB AFC12 (RINC): Kappa single'
_diffrn_measurement_method '\w scans'
_diffrn_orient_matrix_type 'CrysAlisPro convention (1999,Acta A55,543-557)'
_diffrn_orient_matrix_UB_11 0.0126550000
_diffrn_orient_matrix_UB_12 -0.0871154000
_diffrn_orient_matrix_UB_13 -0.0400346000
_diffrn_orient_matrix_UB_21 -0.0277903000
_diffrn_orient_matrix_UB_22 -0.1812733000
_diffrn_orient_matrix_UB_23 0.0189126000
_diffrn_orient_matrix_UB_31 -0.2463053000
_diffrn_orient_matrix_UB_32 0.0159414000
_diffrn_orient_matrix_UB_33 -0.0042081000
_diffrn_radiation_monochromator graphite
_diffrn_radiation_probe x-ray
_diffrn_radiation_type CuK\a
_diffrn_radiation_wavelength 1.54178
_diffrn_reflns_av_R_equivalents 0.0698
_diffrn_reflns_av_unetI/netI 0.0229
_diffrn_reflns_limit_h_max 6
_diffrn_reflns_limit_h_min -7
_diffrn_reflns_limit_k_max 9
_diffrn_reflns_limit_k_min -9
_diffrn_reflns_limit_l_max 41
_diffrn_reflns_limit_l_min -41
_diffrn_reflns_number 28850
_diffrn_reflns_theta_full 66.50
_diffrn_reflns_theta_max 67.48
_diffrn_reflns_theta_min 2.55
_diffrn_source 'fine-focus sealed X-ray tube'
_diffrn_source_type 'Enhance (Cu) X-ray Source'
_exptl_absorpt_coefficient_mu 0.951
_exptl_absorpt_correction_T_max 1.00000
_exptl_absorpt_correction_T_min 0.57098
_exptl_absorpt_correction_type multi-scan
_exptl_absorpt_process_details
;
CrysAlisPro 1.171.39.28b (Rigaku Oxford Diffraction, 2015)
Empirical absorption correction using spherical harmonics,
 implemented in SCALE3 ABSPACK scaling algorithm.
;
_exptl_crystal_colour Colourless
_exptl_crystal_density_diffrn 1.365
_exptl_crystal_density_method 'not measured'
_exptl_crystal_description plate
_exptl_crystal_F_000 704
_exptl_crystal_size_max 0.4
_exptl_crystal_size_mid 0.1
_exptl_crystal_size_min 0.04
_refine_diff_density_max 0.405
_refine_diff_density_min -0.459
_refine_diff_density_rms 0.088
_refine_ls_abs_structure_details 'Flack H D (1983), Acta Cryst. A39, 876-881'
_refine_ls_abs_structure_Flack 0.0(9)
_refine_ls_extinction_method none
_refine_ls_goodness_of_fit_ref 1.087
_refine_ls_hydrogen_treatment constr
_refine_ls_matrix_type full
_refine_ls_number_parameters 219
_refine_ls_number_reflns 2904
_refine_ls_number_restraints 4
_refine_ls_restrained_S_all 1.116
_refine_ls_R_factor_all 0.1281
_refine_ls_R_factor_gt 0.1262
_refine_ls_shift/su_max 0.000
_refine_ls_shift/su_mean 0.000
_refine_ls_structure_factor_coef Fsqd
_refine_ls_weighting_details 'calc w=1/[\s^2^(Fo^2^)+(0.1500P)^2^+4.0870P] where P=(Fo^2^+2Fc^2^)/3'
_refine_ls_weighting_scheme calc
_refine_ls_wR_factor_gt 0.3226
_refine_ls_wR_factor_ref 0.3242
_reflns_number_gt 2797
_reflns_number_total 2904
_reflns_threshold_expression >2sigma(I)
_cod_data_source_file d0sc04685j2.cif
_cod_data_source_block 20190409_sxs-8-13
_cod_database_code 1559111
_reflns_odcompleteness_completeness 99.83
_reflns_odcompleteness_iscentric 1
_reflns_odcompleteness_theta 66.97
_olex2_refinement_description
;
1. Fixed Uiso
 At 1.2 times of:
  All C(H) groups, All C(H,H) groups, All N(H,H) groups
 At 1.5 times of:
  All C(H,H,H) groups
2. Restrained distances
 O2-C17
 1.5 with sigma of 0.02
 O2-C17
 1.5 with sigma of 0.02
 C16-O2
 1.4 with sigma of 0.02
 C16-O1
 1.4 with sigma of 0.02
3.a Rotating group:
 N1(H1A,H1B)
3.b Secondary CH2 refined with riding coordinates:
 C13(H13A,H13B), C17(H17A,H17B)
3.c Aromatic/amide H refined with riding coordinates:
 C1(H1), C2(H2), C4(H4), C5(H5), C6(H6), C7(H7), C9(H9), C11(H11), C12(H12)
3.d Idealised Me refined as rotating group:
 C18(H18A,H18B,H18C)
;
_olex2_submission_special_instructions 'No special instructions were received'
_oxdiff_exptl_absorpt_empirical_details
;
Empirical correction (ABSPACK) includes:
- Absorption correction using spherical harmonics
- Frame scaling
;
_oxdiff_exptl_absorpt_empirical_full_max 1.893
_oxdiff_exptl_absorpt_empirical_full_min 0.356

loop_
_space_group_symop_id
_space_group_symop_operation_xyz
1 'x, y, z'
2 '-x+1/2, -y, z+1/2'
3 'x+1/2, -y+1/2, -z'
4 '-x, y+1/2, -z+1/2'

loop_
_atom_site_label
_atom_site_type_symbol
_atom_site_fract_x
_atom_site_fract_y
_atom_site_fract_z
_atom_site_U_iso_or_equiv
_atom_site_adp_type
_atom_site_occupancy
_atom_site_calc_flag
_atom_site_disorder_assembly
_atom_site_disorder_group
_atom_site_refinement_flags_posn
F1 F -1.107(2) -0.6358(14) 0.1839(3) 0.262(8) Uani 1 d . . .
F2 F -1.1167(14) -0.8676(10) 0.2192(2) 0.146(3) Uani 1 d . . .
F3 F -0.867(2) -0.6828(14) 0.2232(2) 0.199(6) Uani 1 d . . .
O1 O -0.817(2) -1.1515(13) 0.1728(3) 0.176(6) Uani 1 d . . D
O2 O -0.6143(11) -0.9901(14) 0.2085(2) 0.148(4) Uani 1 d . . D
C1 C -0.3251(10) -0.9740(7) 0.04936(18) 0.0429(13) Uani 1 d . . .
H1 H -0.2550 -0.9715 0.0731 0.051 Uiso 1 calc . . R
C2 C -0.2301(10) -1.0555(7) 0.01940(19) 0.0455(14) Uani 1 d . . .
H2 H -0.0941 -1.1044 0.0227 0.055 Uiso 1 calc . . R
C3 C -0.3324(10) -1.0685(7) -0.01690(19) 0.0436(14) Uani 1 d . . .
C4 C -0.2361(10) -1.1571(7) -0.0483(2) 0.0492(16) Uani 1 d . . .
H4 H -0.1016 -1.2091 -0.0453 0.059 Uiso 1 calc . . R
C5 C -0.3403(13) -1.1667(8) -0.0831(2) 0.0572(18) Uani 1 d . . .
H5 H -0.2745 -1.2229 -0.1038 0.069 Uiso 1 calc . . R
C6 C -0.5430(15) -1.0934(10) -0.0877(2) 0.072(2) Uani 1 d . . .
H6 H -0.6153 -1.1067 -0.1110 0.086 Uiso 1 calc . . R
C7 C -0.6387(12) -1.0010(8) -0.05803(18) 0.0492(15) Uani 1 d . . .
H7 H -0.7689 -0.9441 -0.0624 0.059 Uiso 1 calc . . R
C8 C -0.5440(9) -0.9918(7) -0.02203(17) 0.0372(12) Uani 1 d . . .
C9 C -0.6356(11) -0.9048(7) 0.01073(17) 0.0448(14) Uani 1 d . . .
H9 H -0.7718 -0.8553 0.0083 0.054 Uiso 1 calc . . R
C10 C -0.5302(9) -0.8915(7) 0.04577(17) 0.0418(13) Uani 1 d . . .
C11 C -0.6370(13) -0.8112(9) 0.07850(19) 0.0566(17) Uani 1 d . . .
H11 H -0.7538 -0.7403 0.0723 0.068 Uiso 1 calc . . R
C12 C -0.5946(15) -0.8231(11) 0.1148(2) 0.069(2) Uani 1 d . . .
H12 H -0.4823 -0.8974 0.1217 0.082 Uiso 1 calc . . R
C13 C -0.7064(19) -0.7301(11) 0.1470(2) 0.086(3) Uani 1 d . . .
H13A H -0.7808 -0.6281 0.1370 0.103 Uiso 1 calc . . R
H13B H -0.6011 -0.6905 0.1658 0.103 Uiso 1 calc . . R
C14 C -0.8684(13) -0.8517(13) 0.16666(19) 0.073(2) Uani 1 d . . .
C15 C -0.985(3) -0.7552(17) 0.1984(3) 0.144(7) Uani 1 d . . .
C16 C -0.7611(16) -1.0008(14) 0.1847(3) 0.102(4) Uani 1 d . . D
C17 C -0.550(2) -1.189(2) 0.2170(4) 0.199(11) Uani 1 d . . D
H17A H -0.4832 -1.1940 0.2423 0.239 Uiso 1 calc . . R
H17B H -0.6817 -1.2573 0.2183 0.239 Uiso 1 calc . . R
C18 C -0.4044(19) -1.2742(16) 0.1891(3) 0.110(4) Uani 1 d . . .
H18A H -0.4795 -1.2935 0.1652 0.166 Uiso 1 calc . . GR
H18B H -0.3567 -1.3843 0.1993 0.166 Uiso 1 calc . . GR
H18C H -0.2820 -1.2001 0.1845 0.166 Uiso 1 calc . . GR
N1 N -1.0242(11) -0.922(2) 0.1403(2) 0.156(6) Uani 1 d . . .
H1A H -1.1239 -0.9805 0.1523 0.187 Uiso 1 d . . GR
H1B H -1.0855 -0.8359 0.1280 0.187 Uiso 1 d . . GR

loop_
_atom_site_aniso_label
_atom_site_aniso_U_11
_atom_site_aniso_U_22
_atom_site_aniso_U_33
_atom_site_aniso_U_23
_atom_site_aniso_U_13
_atom_site_aniso_U_12
F1 0.387(16) 0.219(9) 0.180(8) 0.111(7) 0.189(10) 0.229(11)
F2 0.176(7) 0.140(6) 0.121(4) 0.050(4) 0.101(5) 0.087(5)
F3 0.331(15) 0.182(9) 0.083(4) -0.043(6) 0.058(8) 0.004(10)
O1 0.233(13) 0.104(6) 0.191(10) -0.009(7) 0.136(10) 0.046(8)
O2 0.058(4) 0.271(12) 0.114(6) 0.102(7) -0.011(4) 0.032(6)
C1 0.046(3) 0.026(2) 0.057(3) 0.003(2) -0.008(3) -0.005(2)
C2 0.033(3) 0.035(3) 0.068(4) 0.009(3) 0.002(3) 0.006(2)
C3 0.041(3) 0.027(2) 0.063(4) 0.008(2) 0.012(3) -0.002(2)
C4 0.038(3) 0.025(2) 0.086(5) 0.005(3) 0.021(3) 0.000(2)
C5 0.069(5) 0.036(3) 0.066(4) -0.003(3) 0.023(4) -0.012(3)
C6 0.088(6) 0.052(4) 0.076(5) 0.016(4) -0.013(4) -0.019(4)
C7 0.056(4) 0.032(3) 0.060(4) 0.004(3) -0.004(3) -0.015(3)
C8 0.035(3) 0.019(2) 0.057(3) -0.001(2) 0.004(2) 0.003(2)
C9 0.046(3) 0.031(3) 0.058(3) 0.006(2) 0.003(3) 0.000(3)
C10 0.040(3) 0.031(3) 0.055(3) 0.012(3) -0.001(3) -0.002(2)
C11 0.070(4) 0.046(3) 0.055(4) 0.011(3) 0.011(3) -0.004(3)
C12 0.091(6) 0.062(4) 0.053(4) -0.004(3) 0.013(4) -0.009(4)
C13 0.135(9) 0.060(4) 0.062(5) -0.006(4) 0.030(5) 0.009(5)
C14 0.055(4) 0.119(7) 0.047(3) 0.018(4) 0.001(3) 0.033(5)
C15 0.251(18) 0.112(8) 0.070(6) 0.048(7) 0.067(9) 0.125(11)
C16 0.094(7) 0.095(7) 0.118(8) 0.061(7) 0.056(7) 0.049(6)
C17 0.181(14) 0.28(2) 0.133(10) 0.122(12) 0.088(10) 0.196(16)
C18 0.102(8) 0.116(8) 0.113(7) 0.025(6) 0.044(7) 0.065(7)
N1 0.043(4) 0.36(2) 0.061(4) 0.049(8) -0.009(3) -0.048(7)

loop_
_atom_type_symbol
_atom_type_description
_atom_type_scat_dispersion_real
_atom_type_scat_dispersion_imag
_atom_type_scat_source
C C 0.0181 0.0091 'International Tables Vol C Tables 4.2.6.8 and 6.1.1.4'
H H 0.0000 0.0000 'International Tables Vol C Tables 4.2.6.8 and 6.1.1.4'
F F 0.0727 0.0534 'International Tables Vol C Tables 4.2.6.8 and 6.1.1.4'
N N 0.0311 0.0180 'International Tables Vol C Tables 4.2.6.8 and 6.1.1.4'
O O 0.0492 0.0322 'International Tables Vol C Tables 4.2.6.8 and 6.1.1.4'

loop_
_geom_angle_atom_site_label_1
_geom_angle_atom_site_label_2
_geom_angle_atom_site_label_3
_geom_angle
_geom_angle_site_symmetry_1
_geom_angle_site_symmetry_3
_geom_angle_publ_flag
C16 O2 C17 104.2(10) . . ?
C2 C1 C10 121.9(6) . . ?
C1 C2 C3 121.4(5) . . ?
C2 C3 C4 121.9(6) . . ?
C2 C3 C8 119.2(5) . . ?
C4 C3 C8 118.9(6) . . ?
C5 C4 C3 120.1(6) . . ?
C4 C5 C6 120.6(7) . . ?
C7 C6 C5 120.7(8) . . ?
C8 C7 C6 121.0(7) . . ?
C7 C8 C3 118.4(5) . . ?
C7 C8 C9 124.8(5) . . ?
C9 C8 C3 116.8(5) . . ?
C10 C9 C8 122.8(6) . . ?
C1 C10 C11 121.8(6) . . ?
C9 C10 C1 117.8(6) . . ?
C9 C10 C11 120.1(6) . . ?
C12 C11 C10 129.8(8) . . ?
C11 C12 C13 126.9(9) . . ?
C12 C13 C14 110.4(7) . . ?
C15 C14 C13 110.0(10) . . ?
C16 C14 C13 111.4(7) . . ?
C16 C14 C15 106.7(7) . . ?
N1 C14 C13 112.8(7) . . ?
N1 C14 C15 108.8(10) . . ?
N1 C14 C16 106.9(11) . . ?
F1 C15 F2 107.0(13) . . ?
F1 C15 C14 110.1(9) . . ?
F2 C15 C14 111.1(11) . . ?
F3 C15 F1 107.4(14) . . ?
F3 C15 F2 105.1(9) . . ?
F3 C15 C14 115.7(14) . . ?
O1 C16 C14 116.3(11) . . ?
O2 C16 O1 118.6(10) . . ?
O2 C16 C14 125.0(11) . . ?
C18 C17 O2 116.8(9) . . ?

loop_
_geom_bond_atom_site_label_1
_geom_bond_atom_site_label_2
_geom_bond_distance
_geom_bond_site_symmetry_2
_geom_bond_publ_flag
F1 C15 1.290(13) . ?
F2 C15 1.389(16) . ?
F3 C15 1.26(2) . ?
O1 C16 1.271(13) . ?
O2 C16 1.230(12) . ?
O2 C17 1.598(12) . ?
C1 C2 1.346(9) . ?
C1 C10 1.426(8) . ?
C2 C3 1.412(9) . ?
C3 C4 1.412(9) . ?
C3 C8 1.449(8) . ?
C4 C5 1.370(10) . ?
C5 C6 1.387(12) . ?
C6 C7 1.381(11) . ?
C7 C8 1.380(8) . ?
C8 C9 1.432(8) . ?
C9 C10 1.382(8) . ?
C10 C11 1.449(9) . ?
C11 C12 1.288(10) . ?
C12 C13 1.493(11) . ?
C13 C14 1.528(13) . ?
C14 C15 1.507(12) . ?
C14 C16 1.460(11) . ?
C14 N1 1.432(12) . ?
C17 C18 1.475(13) . ?
